data_2312393
loop_
_publ_author_name
'Yang, Haiwu'
'Liang, Minyi'
'Tian, Fang'

_publ_section_title
;
 Crystal structure and Hirshfeld surface analysis of a salt of
 antineoplastic kinase inhibitor vandetanib.
;
_journal_coeditor_code DG3049
_journal_issue 3
_journal_name_full 'Acta crystallographica. Section C, Structural chemistry'
_journal_paper_doi 10.1107/S2053229624000676
_journal_volume 80
_journal_year 2024
_chemical_formula_iupac 'C22 H25 Br F N4 O2 +, C17 H19 N2 O5 S -, C2 H3 N'
_chemical_formula_moiety 'C22 H25 Br F N4 O2 +, C17 H19 N2 O5 S -, C2 H3 N'
_chemical_formula_sum 'C41 H47 Br F N7 O7 S'
_chemical_formula_weight 880.82
_chemical_name_common
;
Vandetanib--bumetanide--acetonitrile (1/1/1)
;
_chemical_name_systematic
;4-({4-[(4-Bromo-2-fluorophenyl)amino]-6-methoxyquinazolin-7-yl}methoxy)-1-methylpiperazin-1-ium 2-(butylamino)-4-phenoxy-6-sulfamoylbenzoate
acetonitrile monosolvate
;
_space_group_crystal_system triclinic
_space_group_IT_number 2
_space_group_name_Hall '-P 1'
_space_group_name_H-M_alt 'P -1'
_atom_sites_solution_hydrogens mixed
_atom_sites_solution_primary iterative
_audit_creation_method
;
Olex2 1.5
(compiled 2022.04.07 svn.rca3783a0 for OlexSys, GUI svn.r6498)
;
_cell_angle_alpha 68.909(2)
_cell_angle_beta 82.733(2)
_cell_angle_gamma 75.557(2)
_cell_formula_units_Z 2
_cell_length_a 12.5755(3)
_cell_length_b 12.6649(3)
_cell_length_c 14.4336(2)
_cell_measurement_reflns_used 10183
_cell_measurement_temperature 199.99(10)
_cell_measurement_theta_max 75.7330
_cell_measurement_theta_min 3.2740
_cell_volume 2075.30(8)
_computing_cell_refinement
;
CrysAlis PRO (Rigaku OD, 2022)
;
_computing_data_collection
;
CrysAlis PRO (Rigaku OD, 2022)
;
_computing_data_reduction
;
CrysAlis PRO (Rigaku OD, 2022)
;
_computing_molecular_graphics
;
OLEX2 (Dolomanov <i>et al.</i>,  2009) and
Mercury (Macrae <i>et al.</i>,  2020)
;
_computing_publication_material
;
OLEX2 (Dolomanov <i>et al.</i>,  2009)
;
_computing_structure_refinement
;
SHELXL2018 (Sheldrick, 2015)
;
_computing_structure_solution
;
SHELXS (Sheldrick, 2008),
PLATON (Spek, 2020) and
publCIF (Westrip, 2010)
;
_diffrn_ambient_temperature 200.15
_diffrn_detector_area_resol_mean 10.0000
_diffrn_measured_fraction_theta_full 0.997
_diffrn_measured_fraction_theta_max 0.945
_diffrn_measurement_device 'four-circle diffractometer'
_diffrn_measurement_device_type 'XtaLAB Synergy R, DW system, HyPix'
_diffrn_measurement_method '\w scans'
_diffrn_radiation_monochromator mirror
_diffrn_radiation_probe x-ray
_diffrn_radiation_type CuK\a
_diffrn_radiation_wavelength 1.54184
_diffrn_reflns_av_R_equivalents 0.0410
_diffrn_reflns_av_unetI/netI 0.0457
_diffrn_reflns_limit_h_max 15
_diffrn_reflns_limit_h_min -13
_diffrn_reflns_limit_k_max 15
_diffrn_reflns_limit_k_min -15
_diffrn_reflns_limit_l_max 18
_diffrn_reflns_limit_l_min -17
_diffrn_reflns_number 23536
_diffrn_reflns_theta_full 67.684
_diffrn_reflns_theta_max 76.449
_diffrn_reflns_theta_min 3.284
_exptl_absorpt_coefficient_mu 2.344
_exptl_absorpt_correction_T_max 1.00000
_exptl_absorpt_correction_T_min 0.64981
_exptl_absorpt_correction_type multi-scan
_exptl_absorpt_process_details
;
(CrysAlis PRO; Rigaku OD, 2022)
;
_exptl_crystal_colour 'clear light colourless'
_exptl_crystal_density_diffrn 1.410
_exptl_crystal_description block
_exptl_crystal_F_000 916
_exptl_crystal_size_max 0.15
_exptl_crystal_size_mid 0.13
_exptl_crystal_size_min 0.11
_refine_diff_density_max 1.371
_refine_diff_density_min -0.694
_refine_ls_extinction_method none
_refine_ls_goodness_of_fit_ref 1.045
_refine_ls_hydrogen_treatment mixed
_refine_ls_matrix_type full
_refine_ls_number_parameters 539
_refine_ls_number_reflns 8229
_refine_ls_number_restraints 0
_refine_ls_restrained_S_all 1.045
_refine_ls_R_factor_all 0.0654
_refine_ls_R_factor_gt 0.0534
_refine_ls_shift/su_max 0.001
_refine_ls_shift/su_mean 0.000
_refine_ls_structure_factor_coef Fsqd
_refine_ls_weighting_details 'w=1/[\s^2^(Fo^2^)+(0.0823P)^2^+1.8341P] where P=(Fo^2^+2Fc^2^)/3'
_refine_ls_weighting_scheme calc
_refine_ls_wR_factor_gt 0.1413
_refine_ls_wR_factor_ref 0.1556
_reflns_number_gt 6803
_reflns_number_total 8229
_reflns_threshold_expression 'I > 2\s(I)'
_cod_data_source_file dg3049sup1.cif
_cod_data_source_block I
_cod_database_code 2312393
_shelx_space_group_comment
;
The symmetry employed for this shelxl refinement is uniquely defined
by the following loop, which should always be used as a source of
symmetry information in preference to the above space-group names.
They are only intended as comments.
;
_shelx_estimated_absorpt_t_min 0.720
_shelx_estimated_absorpt_t_max 0.783

loop_
_space_group_symop_operation_xyz
'x, y, z'
'-x, -y, -z'

loop_
_atom_site_type_symbol
_atom_site_label
_atom_site_fract_x
_atom_site_fract_y
_atom_site_fract_z
_atom_site_U_iso_or_equiv
_atom_site_adp_type
_atom_site_calc_flag
_atom_site_occupancy
_atom_site_disorder_assembly
_atom_site_disorder_group
Br Br1 0.67091(4) 1.46322(4) 0.55377(3) 0.06337(16) Uani d 1 . .
F F1 0.90103(16) 1.06014(18) 0.56148(14) 0.0496(5) Uani d 1 . .
O O6 0.9323(2) 0.8108(2) 0.17554(16) 0.0459(5) Uani d 1 . .
O O7 0.94456(17) 0.59723(18) 0.28619(15) 0.0365(4) Uani d 1 . .
N N3 0.7903(2) 1.0507(2) 0.40976(17) 0.0320(5) Uani d 1 . .
H H3 0.807061 1.069170 0.345666 0.038 Uiso calc 1 . .
N N4 0.76464(19) 0.9065(2) 0.55885(17) 0.0328(5) Uani d 1 . .
N N5 0.8055(2) 0.7049(2) 0.57422(17) 0.0354(5) Uani d 1 . .
N N6 0.95552(19) 0.2753(2) 0.14596(18) 0.0300(5) Uani d 1 . .
H H6 0.889(4) 0.269(4) 0.154(3) 0.052(11) Uiso d 1 . .
C C18 0.7067(3) 1.3330(3) 0.5111(2) 0.0429(7) Uani d 1 . .
C C19 0.6480(3) 1.3332(3) 0.4356(2) 0.0409(7) Uani d 1 . .
H H19 0.591302 1.397893 0.404936 0.049 Uiso calc 1 . .
C C20 0.6741(2) 1.2371(3) 0.4062(2) 0.0358(6) Uani d 1 . .
H H20 0.633732 1.235840 0.355338 0.043 Uiso calc 1 . .
C C21 0.7573(2) 1.1427(2) 0.44869(19) 0.0317(6) Uani d 1 . .
C C22 0.8149(3) 1.1470(3) 0.5229(2) 0.0367(6) Uani d 1 . .
C C23 0.7897(3) 1.2409(3) 0.5549(2) 0.0434(7) Uani d 1 . .
H H23 0.829240 1.241816 0.606359 0.052 Uiso calc 1 . .
C C24 0.7980(2) 0.9368(2) 0.46350(19) 0.0284(5) Uani d 1 . .
C C25 0.8389(2) 0.8517(2) 0.41621(19) 0.0286(5) Uani d 1 . .
C C26 0.8414(2) 0.7361(2) 0.4753(2) 0.0305(5) Uani d 1 . .
C C27 0.7704(2) 0.7918(3) 0.6073(2) 0.0353(6) Uani d 1 . .
H H27 0.745294 0.771358 0.675044 0.042 Uiso calc 1 . .
C C28 0.8724(2) 0.8789(2) 0.3139(2) 0.0309(6) Uani d 1 . .
H H28 0.872058 0.956977 0.273468 0.037 Uiso calc 1 . .
C C29 0.9052(2) 0.7924(3) 0.2739(2) 0.0319(6) Uani d 1 . .
C C30 0.9103(2) 0.6745(2) 0.3346(2) 0.0313(6) Uani d 1 . .
C C31 0.8797(2) 0.6469(2) 0.4339(2) 0.0327(6) Uani d 1 . .
H H31 0.884361 0.568131 0.474730 0.039 Uiso calc 1 . .
C C32 0.8885(5) 0.9218(4) 0.1080(3) 0.0732(14) Uani d 1 . .
H H32A 0.810501 0.945709 0.125215 0.110 Uiso calc 1 . .
H H32B 0.896514 0.919108 0.040431 0.110 Uiso calc 1 . .
H H32C 0.928208 0.977652 0.111551 0.110 Uiso calc 1 . .
C C33 0.9330(2) 0.4798(2) 0.3374(2) 0.0329(6) Uani d 1 . .
H H33A 0.855364 0.478224 0.359140 0.039 Uiso calc 1 . .
H H33B 0.978512 0.443442 0.396675 0.039 Uiso calc 1 . .
C C34 0.9713(2) 0.4156(2) 0.2642(2) 0.0287(5) Uani d 1 . .
H H34 1.049267 0.420449 0.242716 0.034 Uiso calc 1 . .
C C35 0.9031(2) 0.4671(3) 0.1723(2) 0.0333(6) Uani d 1 . .
H H35A 0.904744 0.550146 0.139879 0.040 Uiso calc 1 . .
H H35B 0.825777 0.461598 0.191882 0.040 Uiso calc 1 . .
C C36 0.9473(2) 0.4033(2) 0.0993(2) 0.0315(6) Uani d 1 . .
H H36A 0.898277 0.434511 0.042577 0.038 Uiso calc 1 . .
H H36B 1.020925 0.417766 0.073219 0.038 Uiso calc 1 . .
C C37 1.0150(2) 0.2235(2) 0.2405(2) 0.0324(6) Uani d 1 . .
H H37A 1.093516 0.226082 0.225712 0.039 Uiso calc 1 . .
H H37B 1.010312 0.141157 0.271879 0.039 Uiso calc 1 . .
C C38 0.9672(2) 0.2877(2) 0.3122(2) 0.0321(6) Uani d 1 . .
H H38A 1.009571 0.252661 0.373374 0.039 Uiso calc 1 . .
H H38B 0.890098 0.280650 0.330846 0.039 Uiso calc 1 . .
C C39 1.0067(3) 0.2172(3) 0.0731(2) 0.0404(7) Uani d 1 . .
H H39A 1.009036 0.133850 0.102893 0.061 Uiso calc 1 . .
H H39B 1.081577 0.229307 0.054918 0.061 Uiso calc 1 . .
H H39C 0.963133 0.250061 0.013543 0.061 Uiso calc 1 . .
S S1 0.69507(5) 0.65651(6) 0.97649(5) 0.03338(17) Uani d 1 . .
O O1 0.7221(2) 0.7233(2) 1.02794(17) 0.0484(6) Uani d 1 . .
O O2 0.78010(16) 0.6105(2) 0.91622(18) 0.0454(5) Uani d 1 . .
O O3 0.26954(16) 0.68389(18) 0.93466(16) 0.0391(5) Uani d 1 . .
O O4 0.21762(15) 0.83186(18) 0.79706(14) 0.0341(4) Uani d 1 . .
O O5 0.70675(14) 0.87738(16) 0.81418(14) 0.0284(4) Uani d 1 . .
N N1 0.6492(2) 0.5500(3) 1.0531(2) 0.0413(6) Uani d 1 . .
H H1A 0.667(3) 0.486(4) 1.041(3) 0.045(10) Uiso d 1 . .
H H1B 0.601(4) 0.566(4) 1.090(4) 0.071(15) Uiso d 1 . .
N N2 0.55352(19) 1.0113(2) 0.67886(19) 0.0371(5) Uani d 1 . .
H H2 0.622464 1.017569 0.671753 0.044 Uiso calc 1 . .
C C1 0.5861(2) 0.7474(2) 0.89793(19) 0.0274(5) Uani d 1 . .
C C2 0.4838(2) 0.7193(2) 0.90942(19) 0.0276(5) Uani d 1 . .
H H2A 0.470755 0.649943 0.959246 0.033 Uiso calc 1 . .
C C3 0.4009(2) 0.7946(2) 0.84654(19) 0.0265(5) Uani d 1 . .
C C4 0.4219(2) 0.8931(2) 0.77032(19) 0.0279(5) Uani d 1 . .
H H4 0.364685 0.943227 0.727626 0.033 Uiso calc 1 . .
C C5 0.5260(2) 0.9198(2) 0.75542(19) 0.0279(5) Uani d 1 . .
C C6 0.6053(2) 0.8477(2) 0.82435(19) 0.0259(5) Uani d 1 . .
C C7 0.2887(2) 0.7672(2) 0.8607(2) 0.0281(5) Uani d 1 . .
C C8 0.7085(2) 0.9688(2) 0.8463(2) 0.0287(5) Uani d 1 . .
C C9 0.6389(3) 0.9926(3) 0.9218(3) 0.0435(7) Uani d 1 . .
H H9 0.585001 0.948438 0.952434 0.052 Uiso calc 1 . .
C C10 0.6489(3) 1.0820(3) 0.9522(3) 0.0507(8) Uani d 1 . .
H H10 0.600481 1.099922 1.003214 0.061 Uiso calc 1 . .
C C11 0.7283(3) 1.1451(3) 0.9089(3) 0.0481(8) Uani d 1 . .
H H11 0.735241 1.205418 0.930707 0.058 Uiso calc 1 . .
C C12 0.7976(3) 1.1199(3) 0.8339(3) 0.0451(7) Uani d 1 . .
H H12 0.852416 1.162907 0.803943 0.054 Uiso calc 1 . .
C C13 0.7872(2) 1.0316(3) 0.8021(2) 0.0350(6) Uani d 1 . .
H H13 0.834396 1.014837 0.750001 0.042 Uiso calc 1 . .
C C14 0.4764(3) 1.0987(3) 0.6087(2) 0.0405(7) Uani d 1 . .
H H14A 0.428723 1.060725 0.587578 0.049 Uiso calc 1 . .
H H14B 0.517290 1.140348 0.549029 0.049 Uiso calc 1 . .
C C15 0.4046(3) 1.1863(3) 0.6551(3) 0.0599(10) Uani d 1 . .
H H15A 0.350000 1.241230 0.606449 0.072 Uiso calc 1 . .
H H15B 0.363528 1.143640 0.714063 0.072 Uiso calc 1 . .
C C16 0.4657(4) 1.2545(4) 0.6859(4) 0.0672(11) Uani d 1 . .
H H16A 0.505029 1.299949 0.627186 0.081 Uiso calc 1 . .
H H16B 0.520978 1.200671 0.734338 0.081 Uiso calc 1 . .
C C17 0.3891(5) 1.3354(5) 0.7321(4) 0.0852(15) Uani d 1 . .
H H17A 0.334052 1.388443 0.684379 0.128 Uiso calc 1 . .
H H17B 0.431030 1.380109 0.750309 0.128 Uiso calc 1 . .
H H17C 0.352130 1.290236 0.791745 0.128 Uiso calc 1 . .
N N7 0.5526(5) 0.4934(7) 0.8103(6) 0.147(3) Uani d 1 . .
C C40 0.7623(5) 0.4550(5) 0.7872(4) 0.0795(14) Uani d 1 . .
H H40A 0.794289 0.451720 0.847001 0.119 Uiso calc 1 . .
H H40B 0.783664 0.517287 0.729771 0.119 Uiso calc 1 . .
H H40C 0.789371 0.380741 0.776201 0.119 Uiso calc 1 . .
C C41 0.6450(6) 0.4773(6) 0.8000(4) 0.0929(19) Uani d 1 . .

loop_
_atom_site_aniso_label
_atom_site_aniso_U_11
_atom_site_aniso_U_22
_atom_site_aniso_U_33
_atom_site_aniso_U_12
_atom_site_aniso_U_13
_atom_site_aniso_U_23
Br1 0.0945(3) 0.0491(2) 0.0617(3) -0.0288(2) 0.0219(2) -0.0364(2)
F1 0.0553(11) 0.0514(11) 0.0438(10) -0.0098(9) -0.0118(8) -0.0165(9)
O6 0.0671(15) 0.0393(12) 0.0308(10) -0.0120(11) 0.0130(10) -0.0163(9)
O7 0.0463(11) 0.0309(10) 0.0367(10) -0.0104(9) 0.0051(9) -0.0176(9)
N3 0.0442(13) 0.0302(12) 0.0245(10) -0.0100(10) 0.0034(9) -0.0131(9)
N4 0.0367(12) 0.0346(13) 0.0286(11) -0.0094(10) 0.0027(9) -0.0130(10)
N5 0.0458(14) 0.0334(13) 0.0282(11) -0.0108(11) -0.0003(10) -0.0108(10)
N6 0.0234(11) 0.0359(13) 0.0374(12) -0.0104(9) 0.0025(9) -0.0191(10)
C18 0.061(2) 0.0356(16) 0.0392(16) -0.0231(15) 0.0185(14) -0.0191(13)
C19 0.0459(17) 0.0356(16) 0.0420(16) -0.0136(13) 0.0108(13) -0.0151(13)
C20 0.0416(15) 0.0338(15) 0.0346(14) -0.0144(12) 0.0046(12) -0.0128(12)
C21 0.0405(15) 0.0319(14) 0.0254(12) -0.0160(12) 0.0070(11) -0.0103(11)
C22 0.0472(16) 0.0360(15) 0.0289(13) -0.0162(13) 0.0011(12) -0.0098(12)
C23 0.061(2) 0.0467(18) 0.0312(14) -0.0247(16) 0.0071(13) -0.0176(13)
C24 0.0273(12) 0.0316(14) 0.0278(12) -0.0078(10) -0.0006(10) -0.0113(11)
C25 0.0284(12) 0.0328(14) 0.0277(12) -0.0075(11) -0.0002(10) -0.0139(11)
C26 0.0300(13) 0.0329(14) 0.0282(13) -0.0060(11) -0.0033(10) -0.0098(11)
C27 0.0405(15) 0.0360(15) 0.0270(13) -0.0086(12) 0.0018(11) -0.0089(11)
C28 0.0352(14) 0.0302(14) 0.0291(13) -0.0119(11) 0.0026(11) -0.0105(11)
C29 0.0336(14) 0.0366(15) 0.0279(13) -0.0105(12) 0.0027(10) -0.0132(11)
C30 0.0307(13) 0.0322(14) 0.0364(14) -0.0071(11) -0.0003(11) -0.0185(12)
C31 0.0372(14) 0.0287(14) 0.0331(14) -0.0063(11) -0.0044(11) -0.0112(11)
C32 0.131(4) 0.047(2) 0.0298(17) -0.008(2) 0.014(2) -0.0132(16)
C33 0.0368(14) 0.0295(14) 0.0337(14) -0.0062(11) -0.0001(11) -0.0134(11)
C34 0.0274(12) 0.0291(14) 0.0316(13) -0.0054(10) -0.0019(10) -0.0131(11)
C35 0.0324(14) 0.0308(14) 0.0367(14) -0.0016(11) -0.0064(11) -0.0132(12)
C36 0.0318(13) 0.0335(14) 0.0310(13) -0.0086(11) -0.0050(11) -0.0110(11)
C37 0.0338(14) 0.0290(14) 0.0347(14) -0.0078(11) -0.0009(11) -0.0110(11)
C38 0.0335(14) 0.0318(14) 0.0306(13) -0.0086(11) 0.0016(11) -0.0102(11)
C39 0.0385(15) 0.0475(18) 0.0434(16) -0.0118(13) 0.0062(13) -0.0262(14)
S1 0.0252(3) 0.0334(4) 0.0369(3) -0.0073(3) -0.0053(2) -0.0045(3)
O1 0.0534(13) 0.0492(13) 0.0456(12) -0.0212(11) -0.0196(10) -0.0073(10)
O2 0.0251(10) 0.0432(12) 0.0543(13) -0.0019(9) 0.0035(9) -0.0060(10)
O3 0.0309(10) 0.0341(11) 0.0458(12) -0.0141(8) -0.0005(9) -0.0015(9)
O4 0.0276(9) 0.0439(12) 0.0308(9) -0.0135(8) -0.0028(8) -0.0085(9)
O5 0.0225(8) 0.0325(10) 0.0349(9) -0.0116(7) 0.0043(7) -0.0148(8)
N1 0.0384(14) 0.0341(15) 0.0422(15) -0.0066(11) -0.0002(12) -0.0036(12)
N2 0.0269(11) 0.0375(13) 0.0381(13) -0.0115(10) 0.0014(9) -0.0007(11)
C1 0.0251(12) 0.0278(13) 0.0295(12) -0.0052(10) -0.0011(10) -0.0106(10)
C2 0.0274(12) 0.0264(13) 0.0302(13) -0.0108(10) 0.0020(10) -0.0088(10)
C3 0.0266(12) 0.0287(13) 0.0283(12) -0.0107(10) 0.0018(10) -0.0127(11)
C4 0.0274(12) 0.0297(13) 0.0277(12) -0.0081(10) -0.0039(10) -0.0090(11)
C5 0.0287(13) 0.0269(13) 0.0278(12) -0.0093(10) 0.0031(10) -0.0082(10)
C6 0.0218(11) 0.0279(13) 0.0314(12) -0.0081(10) 0.0023(9) -0.0134(11)
C7 0.0289(13) 0.0286(13) 0.0308(13) -0.0099(10) 0.0012(10) -0.0134(11)
C8 0.0246(12) 0.0298(13) 0.0328(13) -0.0064(10) -0.0028(10) -0.0113(11)
C9 0.0417(16) 0.0490(19) 0.0491(17) -0.0189(14) 0.0113(14) -0.0262(15)
C10 0.059(2) 0.057(2) 0.0525(19) -0.0261(17) 0.0132(16) -0.0343(17)
C11 0.062(2) 0.0420(18) 0.0505(19) -0.0193(16) -0.0032(16) -0.0225(15)
C12 0.0514(18) 0.0367(16) 0.0500(18) -0.0213(14) -0.0023(14) -0.0101(14)
C13 0.0357(14) 0.0327(15) 0.0364(14) -0.0149(12) 0.0041(11) -0.0086(12)
C14 0.0371(15) 0.0423(17) 0.0351(15) -0.0154(13) -0.0049(12) 0.0006(13)
C15 0.0454(19) 0.045(2) 0.079(3) -0.0088(16) -0.0128(18) -0.0069(19)
C16 0.065(3) 0.062(3) 0.075(3) -0.018(2) -0.004(2) -0.022(2)
C17 0.114(4) 0.067(3) 0.076(3) -0.018(3) 0.017(3) -0.033(3)
N7 0.114(4) 0.238(8) 0.178(6) -0.108(5) 0.087(4) -0.161(6)
C40 0.103(4) 0.088(4) 0.066(3) -0.056(3) 0.007(3) -0.027(3)
C41 0.120(5) 0.121(5) 0.082(3) -0.083(4) 0.049(3) -0.068(3)

loop_
_atom_type_symbol
_atom_type_description
_atom_type_scat_dispersion_real
_atom_type_scat_dispersion_imag
_atom_type_scat_source
C C 0.0181 0.0091 'International Tables Vol C Tables 4.2.6.8 and 6.1.1.4'
H H 0.0000 0.0000 'International Tables Vol C Tables 4.2.6.8 and 6.1.1.4'
Br Br -0.6763 1.2805 'International Tables Vol C Tables 4.2.6.8 and 6.1.1.4'
F F 0.0727 0.0534 'International Tables Vol C Tables 4.2.6.8 and 6.1.1.4'
N N 0.0311 0.0180 'International Tables Vol C Tables 4.2.6.8 and 6.1.1.4'
O O 0.0492 0.0322 'International Tables Vol C Tables 4.2.6.8 and 6.1.1.4'
S S 0.3331 0.5567 'International Tables Vol C Tables 4.2.6.8 and 6.1.1.4'

loop_
_geom_angle_atom_site_label_1
_geom_angle_atom_site_label_2
_geom_angle_atom_site_label_3
_geom_angle_site_symmetry_1
_geom_angle_site_symmetry_3
_geom_angle
_geom_angle_publ_flag
C29 O6 C32 . . 116.7(2) ?
C30 O7 C33 . . 118.1(2) ?
C21 N3 H3 . . 117.4 ?
C24 N3 H3 . . 117.4 ?
C24 N3 C21 . . 125.1(2) ?
C24 N4 C27 . . 116.2(2) ?
C27 N5 C26 . . 114.7(2) ?
C36 N6 H6 . . 103(3) ?
C37 N6 H6 . . 113(3) ?
C37 N6 C36 . . 112.9(2) ?
C39 N6 H6 . . 106(3) ?
C39 N6 C36 . . 109.7(2) ?
C39 N6 C37 . . 111.6(2) ?
C19 C18 Br1 . . 119.1(3) ?
C23 C18 Br1 . . 119.6(3) ?
C23 C18 C19 . . 121.4(3) ?
C18 C19 H19 . . 120.8 ?
C20 C19 C18 . . 118.4(3) ?
C20 C19 H19 . . 120.8 ?
C19 C20 H20 . . 119.1 ?
C19 C20 C21 . . 121.8(3) ?
C21 C20 H20 . . 119.1 ?
C20 C21 N3 . . 120.5(3) ?
C20 C21 C22 . . 117.8(3) ?
C22 C21 N3 . . 121.3(3) ?
F1 C22 C21 . . 119.5(3) ?
F1 C22 C23 . . 118.7(3) ?
C23 C22 C21 . . 121.7(3) ?
C18 C23 C22 . . 118.9(3) ?
C18 C23 H23 . . 120.6 ?
C22 C23 H23 . . 120.6 ?
N3 C24 C25 . . 119.6(2) ?
N4 C24 N3 . . 119.1(2) ?
N4 C24 C25 . . 121.3(3) ?
C26 C25 C24 . . 116.6(2) ?
C26 C25 C28 . . 119.4(2) ?
C28 C25 C24 . . 124.0(3) ?
N5 C26 C25 . . 122.0(2) ?
N5 C26 C31 . . 117.9(3) ?
C25 C26 C31 . . 120.1(2) ?
N4 C27 H27 . . 115.4 ?
N5 C27 N4 . . 129.3(3) ?
N5 C27 H27 . . 115.4 ?
C25 C28 H28 . . 120.0 ?
C29 C28 C25 . . 120.0(3) ?
C29 C28 H28 . . 120.0 ?
O6 C29 C28 . . 124.2(3) ?
O6 C29 C30 . . 115.2(2) ?
C28 C29 C30 . . 120.6(2) ?
O7 C30 C29 . . 114.8(2) ?
O7 C30 C31 . . 125.2(3) ?
C31 C30 C29 . . 120.0(2) ?
C26 C31 H31 . . 120.0 ?
C30 C31 C26 . . 119.9(3) ?
C30 C31 H31 . . 120.0 ?
O6 C32 H32A . . 109.5 ?
O6 C32 H32B . . 109.5 ?
O6 C32 H32C . . 109.5 ?
H32A C32 H32B . . 109.5 ?
H32A C32 H32C . . 109.5 ?
H32B C32 H32C . . 109.5 ?
O7 C33 H33A . . 110.4 ?
O7 C33 H33B . . 110.4 ?
O7 C33 C34 . . 106.6(2) ?
H33A C33 H33B . . 108.6 ?
C34 C33 H33A . . 110.4 ?
C34 C33 H33B . . 110.4 ?
C33 C34 H34 . . 108.3 ?
C33 C34 C35 . . 112.5(2) ?
C33 C34 C38 . . 111.2(2) ?
C35 C34 H34 . . 108.3 ?
C35 C34 C38 . . 108.2(2) ?
C38 C34 H34 . . 108.3 ?
C34 C35 H35A . . 109.5 ?
C34 C35 H35B . . 109.5 ?
C34 C35 C36 . . 110.7(2) ?
H35A C35 H35B . . 108.1 ?
C36 C35 H35A . . 109.5 ?
C36 C35 H35B . . 109.5 ?
N6 C36 C35 . . 112.4(2) ?
N6 C36 H36A . . 109.1 ?
N6 C36 H36B . . 109.1 ?
C35 C36 H36A . . 109.1 ?
C35 C36 H36B . . 109.1 ?
H36A C36 H36B . . 107.9 ?
N6 C37 H37A . . 109.3 ?
N6 C37 H37B . . 109.3 ?
N6 C37 C38 . . 111.5(2) ?
H37A C37 H37B . . 108.0 ?
C38 C37 H37A . . 109.3 ?
C38 C37 H37B . . 109.3 ?
C34 C38 H38A . . 109.6 ?
C34 C38 H38B . . 109.6 ?
C37 C38 C34 . . 110.1(2) ?
C37 C38 H38A . . 109.6 ?
C37 C38 H38B . . 109.6 ?
H38A C38 H38B . . 108.1 ?
N6 C39 H39A . . 109.5 ?
N6 C39 H39B . . 109.5 ?
N6 C39 H39C . . 109.5 ?
H39A C39 H39B . . 109.5 ?
H39A C39 H39C . . 109.5 ?
H39B C39 H39C . . 109.5 ?
O1 S1 O2 . . 117.84(15) ?
O1 S1 N1 . . 110.14(16) ?
O1 S1 C1 . . 106.95(13) ?
O2 S1 N1 . . 106.94(16) ?
O2 S1 C1 . . 107.57(13) ?
N1 S1 C1 . . 106.90(14) ?
C6 O5 C8 . . 115.58(19) ?
S1 N1 H1A . . 117(3) ?
S1 N1 H1B . . 115(4) ?
H1A N1 H1B . . 126(4) ?
C5 N2 H2 . . 117.9 ?
C5 N2 C14 . . 124.1(2) ?
C14 N2 H2 . . 117.9 ?
C2 C1 S1 . . 121.3(2) ?
C6 C1 S1 . . 118.17(19) ?
C6 C1 C2 . . 120.5(2) ?
C1 C2 H2A . . 120.6 ?
C3 C2 C1 . . 118.8(2) ?
C3 C2 H2A . . 120.6 ?
C2 C3 C7 . . 119.2(2) ?
C4 C3 C2 . . 120.5(2) ?
C4 C3 C7 . . 120.3(2) ?
C3 C4 H4 . . 119.4 ?
C3 C4 C5 . . 121.2(2) ?
C5 C4 H4 . . 119.4 ?
N2 C5 C4 . . 124.0(2) ?
N2 C5 C6 . . 118.7(2) ?
C6 C5 C4 . . 117.2(2) ?
O5 C6 C5 . . 117.9(2) ?
C1 C6 O5 . . 120.6(2) ?
C1 C6 C5 . . 121.5(2) ?
O3 C7 O4 . . 123.3(2) ?
O3 C7 C3 . . 118.9(2) ?
O4 C7 C3 . . 117.8(2) ?
C9 C8 O5 . . 122.5(2) ?
C13 C8 O5 . . 116.6(2) ?
C13 C8 C9 . . 120.9(3) ?
C8 C9 H9 . . 120.5 ?
C8 C9 C10 . . 119.0(3) ?
C10 C9 H9 . . 120.5 ?
C9 C10 H10 . . 119.6 ?
C11 C10 C9 . . 120.7(3) ?
C11 C10 H10 . . 119.6 ?
C10 C11 H11 . . 120.2 ?
C12 C11 C10 . . 119.5(3) ?
C12 C11 H11 . . 120.2 ?
C11 C12 H12 . . 119.9 ?
C11 C12 C13 . . 120.2(3) ?
C13 C12 H12 . . 119.9 ?
C8 C13 C12 . . 119.8(3) ?
C8 C13 H13 . . 120.1 ?
C12 C13 H13 . . 120.1 ?
N2 C14 H14A . . 109.4 ?
N2 C14 H14B . . 109.4 ?
N2 C14 C15 . . 111.1(3) ?
H14A C14 H14B . . 108.0 ?
C15 C14 H14A . . 109.4 ?
C15 C14 H14B . . 109.4 ?
C14 C15 H15A . . 108.5 ?
C14 C15 H15B . . 108.5 ?
H15A C15 H15B . . 107.5 ?
C16 C15 C14 . . 115.2(3) ?
C16 C15 H15A . . 108.5 ?
C16 C15 H15B . . 108.5 ?
C15 C16 H16A . . 109.4 ?
C15 C16 H16B . . 109.4 ?
C15 C16 C17 . . 111.2(4) ?
H16A C16 H16B . . 108.0 ?
C17 C16 H16A . . 109.4 ?
C17 C16 H16B . . 109.4 ?
C16 C17 H17A . . 109.5 ?
C16 C17 H17B . . 109.5 ?
C16 C17 H17C . . 109.5 ?
H17A C17 H17B . . 109.5 ?
H17A C17 H17C . . 109.5 ?
H17B C17 H17C . . 109.5 ?
H40A C40 H40B . . 109.5 ?
H40A C40 H40C . . 109.5 ?
H40B C40 H40C . . 109.5 ?
C41 C40 H40A . . 109.5 ?
C41 C40 H40B . . 109.5 ?
C41 C40 H40C . . 109.5 ?
N7 C41 C40 . . 179.0(6) ?

loop_
_geom_bond_atom_site_label_1
_geom_bond_atom_site_label_2
_geom_bond_site_symmetry_2
_geom_bond_distance
_geom_bond_publ_flag
Br1 C18 . 1.896(3) ?
F1 C22 . 1.346(4) ?
O6 C29 . 1.366(3) ?
O6 C32 . 1.412(5) ?
O7 C30 . 1.355(3) ?
O7 C33 . 1.438(3) ?
N3 H3 . 0.8800 ?
N3 C21 . 1.419(3) ?
N3 C24 . 1.355(4) ?
N4 C24 . 1.331(3) ?
N4 C27 . 1.355(4) ?
N5 C26 . 1.385(4) ?
N5 C27 . 1.310(4) ?
N6 H6 . 0.85(4) ?
N6 C36 . 1.497(4) ?
N6 C37 . 1.490(4) ?
N6 C39 . 1.487(4) ?
C18 C19 . 1.391(5) ?
C18 C23 . 1.370(5) ?
C19 H19 . 0.9500 ?
C19 C20 . 1.380(4) ?
C20 H20 . 0.9500 ?
C20 C21 . 1.383(4) ?
C21 C22 . 1.390(4) ?
C22 C23 . 1.377(4) ?
C23 H23 . 0.9500 ?
C24 C25 . 1.434(4) ?
C25 C26 . 1.399(4) ?
C25 C28 . 1.423(4) ?
C26 C31 . 1.416(4) ?
C27 H27 . 0.9500 ?
C28 H28 . 0.9500 ?
C28 C29 . 1.368(4) ?
C29 C30 . 1.424(4) ?
C30 C31 . 1.375(4) ?
C31 H31 . 0.9500 ?
C32 H32A . 0.9800 ?
C32 H32B . 0.9800 ?
C32 H32C . 0.9800 ?
C33 H33A . 0.9900 ?
C33 H33B . 0.9900 ?
C33 C34 . 1.518(4) ?
C34 H34 . 1.0000 ?
C34 C35 . 1.519(4) ?
C34 C38 . 1.527(4) ?
C35 H35A . 0.9900 ?
C35 H35B . 0.9900 ?
C35 C36 . 1.520(4) ?
C36 H36A . 0.9900 ?
C36 H36B . 0.9900 ?
C37 H37A . 0.9900 ?
C37 H37B . 0.9900 ?
C37 C38 . 1.516(4) ?
C38 H38A . 0.9900 ?
C38 H38B . 0.9900 ?
C39 H39A . 0.9800 ?
C39 H39B . 0.9800 ?
C39 H39C . 0.9800 ?
S1 O1 . 1.429(2) ?
S1 O2 . 1.435(2) ?
S1 N1 . 1.591(3) ?
S1 C1 . 1.777(3) ?
O3 C7 . 1.250(3) ?
O4 C7 . 1.271(3) ?
O5 C6 . 1.394(3) ?
O5 C8 . 1.400(3) ?
N1 H1A . 0.86(4) ?
N1 H1B . 0.79(5) ?
N2 H2 . 0.8800 ?
N2 C5 . 1.367(3) ?
N2 C14 . 1.448(4) ?
C1 C2 . 1.394(4) ?
C1 C6 . 1.384(4) ?
C2 H2A . 0.9500 ?
C2 C3 . 1.392(4) ?
C3 C4 . 1.392(4) ?
C3 C7 . 1.508(3) ?
C4 H4 . 0.9500 ?
C4 C5 . 1.403(4) ?
C5 C6 . 1.401(4) ?
C8 C9 . 1.380(4) ?
C8 C13 . 1.373(4) ?
C9 H9 . 0.9500 ?
C9 C10 . 1.391(5) ?
C10 H10 . 0.9500 ?
C10 C11 . 1.381(5) ?
C11 H11 . 0.9500 ?
C11 C12 . 1.380(5) ?
C12 H12 . 0.9500 ?
C12 C13 . 1.391(4) ?
C13 H13 . 0.9500 ?
C14 H14A . 0.9900 ?
C14 H14B . 0.9900 ?
C14 C15 . 1.542(6) ?
C15 H15A . 0.9900 ?
C15 H15B . 0.9900 ?
C15 C16 . 1.492(6) ?
C16 H16A . 0.9900 ?
C16 H16B . 0.9900 ?
C16 C17 . 1.502(7) ?
C17 H17A . 0.9800 ?
C17 H17B . 0.9800 ?
C17 H17C . 0.9800 ?
N7 C41 . 1.129(8) ?
C40 H40A . 0.9800 ?
C40 H40B . 0.9800 ?
C40 H40C . 0.9800 ?
C40 C41 . 1.432(8) ?

loop_
_geom_hbond_atom_site_label_D
_geom_hbond_atom_site_label_H
_geom_hbond_atom_site_label_A
_geom_hbond_site_symmetry_A
_geom_hbond_distance_DH
_geom_hbond_distance_HA
_geom_hbond_distance_DA
_geom_hbond_angle_DHA
_geom_hbond_publ_flag
N1 H1A O3 2_667 0.86(4) 2.02(5) 2.830(4) 158(4) yes
N1 H1B N7 2_667 0.79(5) 2.37(5) 3.046(8) 144(5) yes
N3 H3 O4 2_676 0.88 2..01 2.818(3) 153 yes
N6 H6 O3 2_666 0.85(5) 2.34(5) 3.050(3) 142(4) yes
N6 H6 O4 2_666 0.85(5) 1.97(5) 2.734(3) 149(5) yes

loop_
_geom_torsion_atom_site_label_1
_geom_torsion_atom_site_label_2
_geom_torsion_atom_site_label_3
_geom_torsion_atom_site_label_4
_geom_torsion_site_symmetry_1
_geom_torsion_site_symmetry_2
_geom_torsion_site_symmetry_3
_geom_torsion_site_symmetry_4
_geom_torsion
_geom_torsion_publ_flag
Br1 C18 C19 C20 . . . . -179.2(2) ?
Br1 C18 C23 C22 . . . . -179.9(2) ?
F1 C22 C23 C18 . . . . 175.7(3) ?
O6 C29 C30 O7 . . . . 1.9(4) ?
O6 C29 C30 C31 . . . . -177.0(3) ?
O7 C30 C31 C26 . . . . -177.6(2) ?
O7 C33 C34 C35 . . . . -60.8(3) ?
O7 C33 C34 C38 . . . . 177.6(2) ?
N3 C21 C22 F1 . . . . -2.6(4) ?
N3 C21 C22 C23 . . . . 174.0(3) ?
N3 C24 C25 C26 . . . . -178.0(2) ?
N3 C24 C25 C28 . . . . -0.3(4) ?
N4 C24 C25 C26 . . . . 0.2(4) ?
N4 C24 C25 C28 . . . . 177.9(3) ?
N5 C26 C31 C30 . . . . 176.3(3) ?
N6 C37 C38 C34 . . . . -57.8(3) ?
C18 C19 C20 C21 . . . . -1.0(4) ?
C19 C18 C23 C22 . . . . -0.1(5) ?
C19 C20 C21 N3 . . . . -173.1(3) ?
C19 C20 C21 C22 . . . . 0.0(4) ?
C20 C21 C22 F1 . . . . -175.7(2) ?
C20 C21 C22 C23 . . . . 0.9(4) ?
C21 N3 C24 N4 . . . . 5.5(4) ?
C21 N3 C24 C25 . . . . -176.2(2) ?
C21 C22 C23 C18 . . . . -0.9(4) ?
C23 C18 C19 C20 . . . . 1.0(4) ?
C24 N3 C21 C20 . . . . -127.7(3) ?
C24 N3 C21 C22 . . . . 59.4(4) ?
C24 N4 C27 N5 . . . . 0.9(5) ?
C24 C25 C26 N5 . . . . 0.5(4) ?
C24 C25 C26 C31 . . . . 179.5(2) ?
C24 C25 C28 C29 . . . . -176.7(3) ?
C25 C26 C31 C30 . . . . -2.7(4) ?
C25 C28 C29 O6 . . . . 175.8(3) ?
C25 C28 C29 C30 . . . . -2.5(4) ?
C26 N5 C27 N4 . . . . -0.2(5) ?
C26 C25 C28 C29 . . . . 0.9(4) ?
C27 N4 C24 N3 . . . . 177.4(2) ?
C27 N4 C24 C25 . . . . -0.8(4) ?
C27 N5 C26 C25 . . . . -0.5(4) ?
C27 N5 C26 C31 . . . . -179.5(3) ?
C28 C25 C26 N5 . . . . -177.3(2) ?
C28 C25 C26 C31 . . . . 1.7(4) ?
C28 C29 C30 O7 . . . . -179.6(2) ?
C28 C29 C30 C31 . . . . 1.5(4) ?
C29 C30 C31 C26 . . . . 1.1(4) ?
C30 O7 C33 C34 . . . . 176.8(2) ?
C32 O6 C29 C28 . . . . -22.9(5) ?
C32 O6 C29 C30 . . . . 155.5(3) ?
C33 O7 C30 C29 . . . . -168.9(2) ?
C33 O7 C30 C31 . . . . 9.9(4) ?
C33 C34 C35 C36 . . . . 177.6(2) ?
C33 C34 C38 C37 . . . . -175.1(2) ?
C34 C35 C36 N6 . . . . 54.6(3) ?
C35 C34 C38 C37 . . . . 60.8(3) ?
C36 N6 C37 C38 . . . . 52.4(3) ?
C37 N6 C36 C35 . . . . -50.8(3) ?
C38 C34 C35 C36 . . . . -59.1(3) ?
C39 N6 C36 C35 . . . . -175.9(2) ?
C39 N6 C37 C38 . . . . 176.4(2) ?
S1 C1 C2 C3 . . . . 179.1(2) ?
S1 C1 C6 O5 . . . . -1.5(3) ?
S1 C1 C6 C5 . . . . 175.7(2) ?
O1 S1 C1 C2 . . . . -118.4(2) ?
O1 S1 C1 C6 . . . . 61.7(2) ?
O2 S1 C1 C2 . . . . 114.1(2) ?
O2 S1 C1 C6 . . . . -65.8(2) ?
O5 C8 C9 C10 . . . . 177.4(3) ?
O5 C8 C13 C12 . . . . -176.7(3) ?
N1 S1 C1 C2 . . . . -0.4(3) ?
N1 S1 C1 C6 . . . . 179.6(2) ?
N2 C5 C6 O5 . . . . 3.6(4) ?
N2 C5 C6 C1 . . . . -173.8(3) ?
N2 C14 C15 C16 . . . . 61.9(4) ?
C1 C2 C3 C4 . . . . 3.3(4) ?
C1 C2 C3 C7 . . . . -177.8(2) ?
C2 C1 C6 O5 . . . . 178.5(2) ?
C2 C1 C6 C5 . . . . -4.2(4) ?
C2 C3 C4 C5 . . . . -0.7(4) ?
C2 C3 C7 O3 . . . . 7.2(4) ?
C2 C3 C7 O4 . . . . -174.0(2) ?
C3 C4 C5 N2 . . . . 176.2(3) ?
C3 C4 C5 C6 . . . . -4.3(4) ?
C4 C3 C7 O3 . . . . -174.0(3) ?
C4 C3 C7 O4 . . . . 4.8(4) ?
C4 C5 C6 O5 . . . . -176.0(2) ?
C4 C5 C6 C1 . . . . 6.7(4) ?
C5 N2 C14 C15 . . . . 77.1(4) ?
C6 O5 C8 C9 . . . . 29.6(4) ?
C6 O5 C8 C13 . . . . -153.5(2) ?
C6 C1 C2 C3 . . . . -0.9(4) ?
C7 C3 C4 C5 . . . . -179.5(2) ?
C8 O5 C6 C1 . . . . -106.0(3) ?
C8 O5 C6 C5 . . . . 76.6(3) ?
C8 C9 C10 C11 . . . . -1.1(6) ?
C9 C8 C13 C12 . . . . 0.4(5) ?
C9 C10 C11 C12 . . . . 0.8(6) ?
C10 C11 C12 C13 . . . . 0.1(5) ?
C11 C12 C13 C8 . . . . -0.7(5) ?
C13 C8 C9 C10 . . . . 0.5(5) ?
C14 N2 C5 C4 . . . . 6.0(5) ?
C14 N2 C5 C6 . . . . -173.5(3) ?
C14 C15 C16 C17 . . . . -178.8(4) ?

_cod_database_fobs_code 2312393
